data_4346031
loop_
_publ_author_name
'Chen, Di-Ming'
'Ma, Xiao-Zhou'
'Zhang, Xue-Jing'
'Xu, Na'
'Cheng, Peng'

_publ_section_title
;
 Switching a 2D Co(II) layer to a 3D Co7-cluster-based metal-organic
 framework: syntheses, crystal structures, and magnetic properties.
;
_journal_issue 6
_journal_name_full 'Inorganic chemistry'
_journal_page_first 2976
_journal_page_last 2982
_journal_paper_doi 10.1021/acs.inorgchem.5b00074
_journal_volume 54
_journal_year 2015
_chemical_formula_moiety 'C10 H9 Co N3 O3, 2(H2 O)'
_chemical_formula_sum 'C10 H13 Co N3 O5'
_chemical_formula_weight 314.16
_space_group_crystal_system monoclinic
_space_group_IT_number 14
_space_group_name_Hall '-P 2ybc'
_space_group_name_H-M_alt 'P 1 21/c 1'
_atom_sites_solution_hydrogens geom
_atom_sites_solution_primary direct
_atom_sites_solution_secondary difmap
_audit_creation_date 2014-12-09
_audit_creation_method
;
Olex2 1.2
(compiled 2014.11.28 svn.r3106 for OlexSys, GUI svn.r4959)
;
_cell_angle_alpha 90.00
_cell_angle_beta 95.977(6)
_cell_angle_gamma 90.00
_cell_formula_units_Z 4
_cell_length_a 11.4105(9)
_cell_length_b 6.9570(3)
_cell_length_c 15.5927(9)
_cell_measurement_temperature 293(2)
_cell_volume 1231.06(13)
_computing_molecular_graphics 'Olex2 (Dolomanov et al., 2009)'
_computing_publication_material 'Olex2 (Dolomanov et al., 2009)'
_computing_structure_refinement 'XL (Sheldrick, 2008)'
_computing_structure_solution 'SHELXS-97 (Sheldrick, 1990)'
_diffrn_ambient_temperature 293(2)
_diffrn_measured_fraction_theta_full 0.999
_diffrn_measured_fraction_theta_max 0.999
_diffrn_radiation_monochromator graphite
_diffrn_radiation_type MoK\a
_diffrn_radiation_wavelength 0.71073
_diffrn_reflns_av_R_equivalents 0.0582
_diffrn_reflns_av_unetI/netI 0.0816
_diffrn_reflns_limit_h_max 13
_diffrn_reflns_limit_h_min -13
_diffrn_reflns_limit_k_max 8
_diffrn_reflns_limit_k_min -7
_diffrn_reflns_limit_l_max 18
_diffrn_reflns_limit_l_min -18
_diffrn_reflns_number 4262
_diffrn_reflns_theta_full 25.00
_diffrn_reflns_theta_max 25.00
_diffrn_reflns_theta_min 3.02
_diffrn_source 'fine-focus sealed tube'
_exptl_absorpt_coefficient_mu 1.415
_exptl_absorpt_correction_T_max 0.868
_exptl_absorpt_correction_T_min 0.844
_exptl_absorpt_correction_type multi-scan
_exptl_crystal_colour red
_exptl_crystal_colour_primary red
_exptl_crystal_density_diffrn 1.695
_exptl_crystal_density_method 'not measured'
_exptl_crystal_description needle
_exptl_crystal_F_000 644
_exptl_crystal_size_max 0.2
_exptl_crystal_size_mid 0.1
_exptl_crystal_size_min 0.1
_refine_diff_density_max 0.841
_refine_diff_density_min -0.850
_refine_diff_density_rms 0.116
_refine_ls_extinction_method none
_refine_ls_goodness_of_fit_ref 1.052
_refine_ls_hydrogen_treatment mixed
_refine_ls_matrix_type full
_refine_ls_number_parameters 182
_refine_ls_number_reflns 2172
_refine_ls_number_restraints 2
_refine_ls_restrained_S_all 1.052
_refine_ls_R_factor_all 0.0723
_refine_ls_R_factor_gt 0.0545
_refine_ls_shift/su_max 0.001
_refine_ls_shift/su_mean 0.000
_refine_ls_structure_factor_coef Fsqd
_refine_ls_weighting_details 'calc w=1/[\s^2^(Fo^2^)+(0.0637P)^2^+0.4230P] where P=(Fo^2^+2Fc^2^)/3'
_refine_ls_weighting_scheme calc
_refine_ls_wR_factor_gt 0.1308
_refine_ls_wR_factor_ref 0.1498
_reflns_number_gt 1655
_reflns_number_total 2172
_reflns_threshold_expression >2sigma(I)
_cod_data_source_file ic5b00074_si_002.cif
_cod_data_source_block 2
_cod_database_code 4346031
_olex2_refinement_description
;
1. Others
 Fixed Uiso: H8(0.024) H4(0.025) H1(0.032) H2(0.032) H5(0.029) H7(0.024)
 H9B(0.023) H9A(0.023) H1AB(0.046) H1AA(0.046) H3A(0.049) H3B(0.049)
 Fixed X: H8(0.212) H4(-0.1553) H1(-0.1903) H2(0.0035) H5(0.0412) H7(0.21)
 H9B(-0.3393) H9A(-0.3406) H1AB(0.3203) H1AA(0.2655) H3A(-0.3695) H3B(-0.3767)
 Fixed Y: H8(0.2101) H4(0.7622) H1(0.2278) H2(0.2315) H5(0.7604) H7(0.7709)
 H9B(0.3837) H9A(0.6094) H1AB(-0.0514) H1AA(-0.0072) H3A(-0.1176) H3B(0.0815)
 Fixed Z: H8(0.6684) H4(0.5323) H1(0.6214) H2(0.6814) H5(0.5849) H7(0.692)
 H9B(0.4998) H9A(0.5017) H1AB(0.6028) H1AA(0.5216) H3A(0.5955) H3B(0.5914)
;
_olex2_submission_special_instructions 'No special instructions were received'

loop_
_space_group_symop_id
_space_group_symop_operation_xyz
1 'x, y, z'
2 '-x, y+1/2, -z+1/2'
3 '-x, -y, -z'
4 'x, -y-1/2, z-1/2'

loop_
_atom_site_label
_atom_site_type_symbol
_atom_site_fract_x
_atom_site_fract_y
_atom_site_fract_z
_atom_site_U_iso_or_equiv
_atom_site_adp_type
_atom_site_occupancy
_atom_site_symmetry_multiplicity
_atom_site_calc_flag
_atom_site_refinement_flags_posn
Co1 Co 0.49957(5) 0.23664(7) 0.74732(3) 0.0164(3) Uani 1 1 d .
N2 N 0.3419(3) 0.3888(4) 0.7071(2) 0.0204(8) Uani 1 1 d .
C8 C 0.2356(4) 0.3364(5) 0.6797(2) 0.0201(10) Uani 1 1 d .
H8 H 0.2120 0.2101 0.6684 0.024 Uiso 1 1 calc R
C4 C -0.1234(4) 0.6544(6) 0.5614(2) 0.0210(10) Uani 1 1 d .
H4 H -0.1553 0.7622 0.5323 0.025 Uiso 1 1 calc R
N1 N 0.1632(4) 0.4920(4) 0.6697(2) 0.0185(9) Uani 1 1 d .
C1 C -0.1446(4) 0.3367(6) 0.6155(3) 0.0266(11) Uani 1 1 d .
H1 H -0.1903 0.2278 0.6214 0.032 Uiso 1 1 calc R
C6 C 0.0414(4) 0.4961(5) 0.6378(3) 0.0189(10) Uani 1 1 d .
C2 C -0.0280(4) 0.3368(6) 0.6502(3) 0.0266(11) Uani 1 1 d .
H2 H 0.0035 0.2315 0.6814 0.032 Uiso 1 1 calc R
C5 C -0.0058(4) 0.6543(6) 0.5933(3) 0.0239(10) Uani 1 1 d .
H5 H 0.0412 0.7604 0.5849 0.029 Uiso 1 1 calc R
C3 C -0.1950(4) 0.4961(5) 0.5720(2) 0.0193(10) Uani 1 1 d .
C7 C 0.2344(4) 0.6433(5) 0.6927(2) 0.0198(10) Uani 1 1 d .
H7 H 0.2100 0.7709 0.6920 0.024 Uiso 1 1 calc R
C10 C -0.4008(4) 0.4905(5) 0.6097(3) 0.0178(10) Uani 1 1 d .
C9 C -0.3232(4) 0.4953(5) 0.5364(3) 0.0192(10) Uani 1 1 d .
H9B H -0.3393 0.3837 0.4998 0.023 Uiso 1 1 calc R
H9A H -0.3406 0.6094 0.5017 0.023 Uiso 1 1 calc R
N0AA N 0.3414(3) 0.5860(4) 0.7157(2) 0.0206(8) Uani 1 1 d .
O1 O 0.4430(2) -0.0167(3) 0.69177(16) 0.0062(6) Uani 1 1 d D
O0AA O -0.4285(3) 0.3281(4) 0.63652(16) 0.0216(7) Uani 1 1 d .
O2 O -0.4284(3) 0.6496(4) 0.64048(16) 0.0222(7) Uani 1 1 d .
O1AA O 0.2543(3) -0.0341(5) 0.57329(19) 0.0304(8) Uani 1 1 d .
H1AB H 0.3203 -0.0514 0.6028 0.046 Uiso 1 1 d DG
H1AA H 0.2655 -0.0072 0.5216 0.046 Uiso 1 1 d G
O3 O -0.3345(4) -0.0156(4) 0.5821(2) 0.0326(9) Uani 1 1 d .
H3A H -0.3695 -0.1176 0.5955 0.049 Uiso 1 1 d G
H3B H -0.3767 0.0815 0.5914 0.049 Uiso 1 1 d G
H1A H 0.405(3) 0.006(8) 0.7330(16) 0.10(3) Uiso 1 1 d D

loop_
_atom_site_aniso_label
_atom_site_aniso_U_11
_atom_site_aniso_U_22
_atom_site_aniso_U_33
_atom_site_aniso_U_23
_atom_site_aniso_U_13
_atom_site_aniso_U_12
Co1 0.0161(5) 0.0125(3) 0.0206(4) 0.0006(2) 0.0017(3) -0.0003(2)
N2 0.024(3) 0.0154(16) 0.0225(17) 0.0030(14) 0.0041(15) 0.0021(17)
C8 0.014(3) 0.0173(19) 0.028(2) -0.0037(17) -0.0044(19) -0.0037(19)
C4 0.013(3) 0.024(2) 0.026(2) 0.0062(17) 0.0010(18) 0.002(2)
N1 0.014(2) 0.0166(17) 0.0248(18) 0.0004(13) -0.0005(16) 0.0008(15)
C1 0.022(3) 0.025(2) 0.033(2) 0.0058(19) 0.004(2) -0.004(2)
C6 0.022(3) 0.019(2) 0.016(2) -0.0034(15) 0.0012(19) 0.0003(18)
C2 0.022(3) 0.024(2) 0.033(2) 0.0062(19) 0.000(2) 0.004(2)
C5 0.017(3) 0.021(2) 0.034(2) -0.0028(18) 0.006(2) -0.0004(19)
C3 0.020(3) 0.022(2) 0.016(2) -0.0010(15) 0.0003(19) 0.0022(18)
C7 0.018(3) 0.0158(19) 0.026(2) 0.0049(17) 0.0027(19) 0.005(2)
C10 0.017(3) 0.018(2) 0.018(2) 0.0001(15) -0.0019(19) 0.0046(18)
C9 0.019(3) 0.018(2) 0.020(2) 0.0007(15) -0.0001(19) -0.0015(18)
N0AA 0.024(3) 0.0135(15) 0.0239(17) -0.0021(14) 0.0007(15) 0.0016(17)
O1 0.0049(16) 0.0036(11) 0.0094(12) -0.0016(9) -0.0032(11) 0.0003(10)
O0AA 0.027(2) 0.0149(13) 0.0238(15) 0.0017(11) 0.0057(13) 0.0008(13)
O2 0.026(2) 0.0160(14) 0.0253(15) -0.0003(12) 0.0065(13) -0.0032(13)
O1AA 0.027(2) 0.0388(17) 0.0251(16) 0.0023(14) -0.0006(15) 0.0065(17)
O3 0.043(3) 0.0180(15) 0.041(2) -0.0013(14) 0.0213(18) 0.0003(15)

loop_
_atom_type_symbol
_atom_type_description
_atom_type_scat_dispersion_real
_atom_type_scat_dispersion_imag
_atom_type_scat_source
C C 0.0033 0.0016 'International Tables Vol C Tables 4.2.6.8 and 6.1.1.4'
H H 0.0000 0.0000 'International Tables Vol C Tables 4.2.6.8 and 6.1.1.4'
Co Co 0.3494 0.9721 'International Tables Vol C Tables 4.2.6.8 and 6.1.1.4'
N N 0.0061 0.0033 'International Tables Vol C Tables 4.2.6.8 and 6.1.1.4'
O O 0.0106 0.0060 'International Tables Vol C Tables 4.2.6.8 and 6.1.1.4'

loop_
_geom_angle_atom_site_label_1
_geom_angle_atom_site_label_2
_geom_angle_atom_site_label_3
_geom_angle
_geom_angle_site_symmetry_1
_geom_angle_site_symmetry_3
N0AA Co1 N2 178.48(13) 2_646 .
O1 Co1 N2 94.85(12) . .
O1 Co1 N2 86.51(11) 2_656 .
O1 Co1 N0AA 84.97(11) . 2_646
O1 Co1 N0AA 93.74(12) 2_656 2_646
O1 Co1 O1 177.32(6) 2_656 .
O1 Co1 O0AA 89.65(10) 2_656 1_655
O1 Co1 O0AA 92.66(10) . 1_655
O1 Co1 O2 88.39(11) . 2_546
O1 Co1 O2 89.31(11) 2_656 2_546
O0AA Co1 N2 89.86(12) 1_655 .
O0AA Co1 N0AA 88.64(12) 1_655 2_646
O0AA Co1 O2 178.95(9) 1_655 2_546
O2 Co1 N2 90.05(12) 2_546 .
O2 Co1 N0AA 91.45(12) 2_546 2_646
C8 N2 Co1 133.8(3) . .
C8 N2 N0AA 107.4(3) . .
N0AA N2 Co1 118.6(3) . .
N2 C8 N1 110.5(3) . .
C5 C4 C3 121.1(4) . .
C8 N1 C6 127.8(3) . .
C7 N1 C8 104.4(4) . .
C7 N1 C6 127.7(3) . .
C2 C1 C3 121.5(4) . .
C2 C6 N1 119.0(3) . .
C5 C6 N1 120.4(4) . .
C5 C6 C2 120.6(4) . .
C1 C2 C6 119.0(4) . .
C6 C5 C4 119.7(4) . .
C4 C3 C1 118.1(4) . .
C4 C3 C9 121.2(3) . .
C1 C3 C9 120.7(4) . .
N0AA C7 N1 110.8(3) . .
O0AA C10 C9 117.2(3) . .
O0AA C10 O2 125.6(4) . .
O2 C10 C9 117.2(3) . .
C3 C9 C10 110.1(3) . .
N2 N0AA Co1 120.4(3) . 2_656
C7 N0AA Co1 132.5(3) . 2_656
C7 N0AA N2 107.0(3) . .
Co1 O1 Co1 117.26(11) 2_646 .
H1A O1 Co1 88(4) . 2_646
H1A O1 Co1 71(3) . .
C10 O0AA Co1 133.1(3) . 1_455
C10 O2 Co1 135.0(3) . 2_556

loop_
_geom_bond_atom_site_label_1
_geom_bond_atom_site_label_2
_geom_bond_distance
_geom_bond_site_symmetry_2
Co1 N2 2.125(4) .
Co1 N0AA 2.123(4) 2_646
Co1 O1 2.036(2) 2_656
Co1 O1 2.039(2) .
Co1 O0AA 2.088(3) 1_655
Co1 O2 2.093(3) 2_546
N2 C8 1.297(5) .
N2 N0AA 1.378(5) .
C8 N1 1.360(5) .
C4 C5 1.382(6) .
C4 C3 1.391(6) .
N1 C6 1.426(6) .
N1 C7 1.355(5) .
C1 C2 1.383(6) .
C1 C3 1.394(5) .
C6 C2 1.387(6) .
C6 C5 1.381(5) .
C3 C9 1.509(7) .
C7 N0AA 1.299(5) .
C10 C9 1.517(6) .
C10 O0AA 1.256(5) .
C10 O2 1.259(4) .
N0AA Co1 2.123(4) 2_656
O1 Co1 2.036(2) 2_646
O1 H1A 0.827(10) .
O0AA Co1 2.088(3) 1_455
O2 Co1 2.093(3) 2_556

loop_
_geom_hbond_atom_site_label_D
_geom_hbond_atom_site_label_H
_geom_hbond_atom_site_label_A
_geom_hbond_distance_DH
_geom_hbond_distance_HA
_geom_hbond_distance_DA
_geom_hbond_angle_DHA
_geom_hbond_site_symmetry_A
O1AA H1AB O1 0.85 1.88 2.690(4) 158.6 .
O1AA H1AA O3 0.85 1.88 2.701(5) 162.4 3_556
O3 H3A O2 0.85 1.91 2.757(4) 170.8 1_545
O3 H3B O0AA 0.85 1.97 2.788(4) 161.7 .
O1 H1A O2 0.827(10) 2.20(2) 2.881(3) 139(3) 2_546
